data_4074672
loop_
_publ_author_name
'Guiducci, Aldo E.'
'Boyd, Catherine L.'
'Mountford, Philip'

_publ_section_title
;
 Reactions of Cyclopentadienyl-Amidinate Titanium Imido Compounds with
 CS2, COS, Isocyanates, and Other Unsaturated Organic Compounds
;
_journal_coden_ASTM ORGND7
_journal_issue 5
_journal_name_full Organometallics
_journal_page_first 1167
_journal_page_last 1187
_journal_paper_doi 10.1021/om050784v
_journal_volume 25
_journal_year 2006
_chemical_formula_moiety ' C35 H50 N4 O1 Ti1 '
_chemical_formula_sum 'C35 H50 N4 O Ti'
_chemical_formula_weight 590.71
_chemical_name_systematic
;
 [Ti(C5Me5){OC(N-2,6-C6H3Me2)N(2,6-C6H3Me2)}{MeC(N-iPr)2}]
;
_space_group_IT_number 14
_symmetry_cell_setting monoclinic
_symmetry_space_group_name_Hall '-P 2ybc'
_symmetry_space_group_name_H-M 'P 1 21/c 1'
_atom_sites_solution_hydrogens geom
_atom_sites_solution_primary direct
_audit_creation_date 01-13-03
_audit_creation_method CRYSTALS_ver_12-03-99
_cell_angle_alpha 90.00
_cell_angle_beta 93.316(2)
_cell_angle_gamma 90.00
_cell_formula_units_Z 4
_cell_length_a 19.0867(9)
_cell_length_b 9.8270(4)
_cell_length_c 17.7637(7)
_cell_measurement_reflns_used 5007
_cell_measurement_temperature 150
_cell_measurement_theta_max 25.350
_cell_measurement_theta_min 2.910
_cell_volume 3326.3(2)
_computing_cell_refinement
;
KappaCCD software 'DENZO' (Otwinowski & Minor, 1996)
;
_computing_data_collection
;
KappaCCD software 'Collect' (Nonius, 2000)
;
_computing_data_reduction
;
KappaCCD software 'DENZO' (Otwinowski & Minor, 1996)
;
_computing_molecular_graphics 'CAMERON (Watkin, Prout and Pearce, 1996)'
_computing_publication_material 'CRYSTALS Issue 10 (Watkin et al, 1996)'
_computing_structure_refinement 'CRYSTALS Issue 10 (Watkin et al, 1996)'
_computing_structure_solution 'SIR92 (Altomare, et al, 1994)'
_diffrn_ambient_temperature 150
_diffrn_measured_fraction_theta_max 1.000
_diffrn_measurement_device_type 'Nonius KappaCCD'
_diffrn_measurement_method \w/2\q
_diffrn_radiation_type 'Mo K\a'
_diffrn_radiation_wavelength 0.71073
_diffrn_reflns_av_R_equivalents 0.03
_diffrn_reflns_limit_h_max 22
_diffrn_reflns_limit_h_min -22
_diffrn_reflns_limit_k_max 11
_diffrn_reflns_limit_k_min -11
_diffrn_reflns_limit_l_max 20
_diffrn_reflns_limit_l_min -20
_diffrn_reflns_number 10047
_diffrn_reflns_theta_max 25.01
_diffrn_reflns_theta_min 0.00
_diffrn_standards_decay_% 'not measured'
_diffrn_standards_interval_count 'not measured'
_diffrn_standards_interval_time 'not measured'
_diffrn_standards_number 'not measured'
_exptl_absorpt_coefficient_mu 0.29
_exptl_absorpt_correction_T_max 0.971
_exptl_absorpt_correction_T_min 0.944
_exptl_absorpt_correction_type multi-scan
_exptl_crystal_colour brown
_exptl_crystal_density_diffrn 1.18
_exptl_crystal_density_meas ?
_exptl_crystal_density_method none
_exptl_crystal_description needle
_exptl_crystal_F_000 1273.15
_exptl_crystal_size_max 0.40
_exptl_crystal_size_mid 0.20
_exptl_crystal_size_min 0.10
_refine_diff_density_max 0.560
_refine_diff_density_min -0.464
_refine_ls_extinction_coef 219(34)
_refine_ls_extinction_method 'Larson 1970 Crystallographic Computing eq 22'
_refine_ls_goodness_of_fit_ref 1.0358
_refine_ls_hydrogen_treatment 'riding model'
_refine_ls_matrix_type full
_refine_ls_number_parameters 371
_refine_ls_number_reflns 3318
_refine_ls_number_restraints 0
_refine_ls_R_factor_gt 0.0591
_refine_ls_shift/su_max 0.0002
_refine_ls_structure_factor_coef F
_refine_ls_weighting_details
;
Chebychev polynomial with 5 parameters, Carruthers & Watkin , 1979, 
0.938    -.623    0.429    -.387    -.392E-01
;
_refine_ls_weighting_scheme calc
_refine_ls_wR_factor_ref 0.0608
_reflns_limit_h_max 22
_reflns_limit_h_min -22
_reflns_limit_k_max 11
_reflns_limit_k_min 0
_reflns_limit_l_max 20
_reflns_limit_l_min 0
_reflns_number_gt 3318
_reflns_number_total 5557
_reflns_threshold_expression >3.00\s(I)
_cod_data_source_file om050784vsi20051206_014157.cif
_cod_data_source_block compound_22
_cod_depositor_comments
;
The following automatic conversions were performed:

'_symmetry_cell_setting' value 'Monoclinic ' changed to 'monoclinic'
according to /home/saulius/struct/CIF-dictionaries/cif_core.dic
dictionary named 'cif_core.dic' version 2.4.1 from 2010-06-29.

Automatic conversion script
Id: cif_fix_values 1715 2011-07-08 13:25:40Z adriana 

The following automatic conversions were performed:

'_exptl_crystal_density_meas' value 'not measured' was changed to '?'
- the value is perceived as not measured.

Automatic conversion script
Id: cif_fix_values 3008 2015-01-20 13:52:24Z robertas 

The following automatic conversions were performed:

'_atom_sites_solution_primary' value 'direct methods' was changed to
'direct'.

'_atom_sites_solution_hydrogens' value 'geometric' was changed to
'geom'.

Automatic conversion script
Id: cif_fix_values 6452 2018-10-05 10:23:21Z andrius 
;
_cod_original_sg_symbol_H-M 'P 1 21/c 1 '
_cod_original_formula_sum ' C35 H50 N4 O1 Ti1 '
_cod_database_code 4074672

loop_
_symmetry_equiv_pos_as_xyz
x,y,z
-x,-y,-z
-x,y+1/2,-z+1/2
x,-y+1/2,z+1/2

loop_
_atom_site_label
_atom_site_fract_x
_atom_site_fract_y
_atom_site_fract_z
_atom_site_U_iso_or_equiv
_atom_site_occupancy
_atom_site_adp_type
Ti1 0.25104(4) 0.04882(7) 0.08682(4) 0.0243 1.0000 Uani
N1 0.33903(17) 0.1564(3) 0.04554(19) 0.0287 1.0000 Uani
N2 0.22866(17) 0.2236(3) 0.02969(17) 0.0266 1.0000 Uani
N3 0.28776(17) 0.0942(3) 0.19124(17) 0.0272 1.0000 Uani
N4 0.20616(17) 0.1049(3) 0.28739(18) 0.0284 1.0000 Uani
O1 0.17662(13) 0.0588(3) 0.15985(14) 0.0281 1.0000 Uani
C1 0.4153(2) 0.1597(4) 0.0359(2) 0.0327 1.0000 Uani
C2 0.4496(2) 0.0409(5) 0.0793(3) 0.0399 1.0000 Uani
C3 0.4486(2) 0.2923(5) 0.0668(3) 0.0422 1.0000 Uani
C4 0.2952(2) 0.2418(4) 0.0089(2) 0.0271 1.0000 Uani
C5 0.3144(2) 0.3413(4) -0.0506(2) 0.0357 1.0000 Uani
C6 0.1707(2) 0.3155(4) 0.0039(2) 0.0306 1.0000 Uani
C7 0.0995(2) 0.2507(5) 0.0160(3) 0.0396 1.0000 Uani
C8 0.1770(2) 0.4500(5) 0.0461(2) 0.0363 1.0000 Uani
C9 0.2215(2) 0.0885(4) 0.2186(2) 0.0230 1.0000 Uani
C10 0.1347(2) 0.0906(4) 0.3064(2) 0.0298 1.0000 Uani
C11 0.0853(2) 0.1925(4) 0.2899(2) 0.0336 1.0000 Uani
C12 0.0176(2) 0.1773(6) 0.3159(3) 0.0459 1.0000 Uani
C13 -0.0002(3) 0.0653(6) 0.3576(3) 0.0538 1.0000 Uani
C14 0.0496(3) -0.0348(5) 0.3733(3) 0.0470 1.0000 Uani
C15 0.1173(2) -0.0242(4) 0.3485(2) 0.0371 1.0000 Uani
C16 0.1037(3) 0.3166(5) 0.2448(3) 0.0436 1.0000 Uani
C17 0.1711(3) -0.1313(5) 0.3672(3) 0.0477 1.0000 Uani
C18 0.3463(2) 0.1399(4) 0.2389(2) 0.0268 1.0000 Uani
C19 0.3896(2) 0.0446(5) 0.2776(2) 0.0313 1.0000 Uani
C20 0.4498(2) 0.0910(5) 0.3183(2) 0.0425 1.0000 Uani
C21 0.4658(2) 0.2285(6) 0.3220(3) 0.0455 1.0000 Uani
C22 0.4212(2) 0.3209(5) 0.2858(3) 0.0416 1.0000 Uani
C23 0.3608(2) 0.2798(4) 0.2442(2) 0.0319 1.0000 Uani
C24 0.3710(3) -0.1034(5) 0.2781(3) 0.0452 1.0000 Uani
C25 0.3124(3) 0.3829(5) 0.2061(3) 0.0423 1.0000 Uani
C26 0.2813(2) -0.1809(4) 0.0532(2) 0.0309 1.0000 Uani
C27 0.2147(2) -0.1821(4) 0.0842(2) 0.0315 1.0000 Uani
C28 0.1662(2) -0.1137(4) 0.0339(2) 0.0295 1.0000 Uani
C29 0.2037(2) -0.0651(4) -0.0276(2) 0.0310 1.0000 Uani
C30 0.2754(2) -0.1060(4) -0.0150(2) 0.0318 1.0000 Uani
C31 0.3442(2) -0.2648(5) 0.0811(3) 0.0416 1.0000 Uani
C32 0.1958(3) -0.2498(5) 0.1566(2) 0.0405 1.0000 Uani
C33 0.0885(2) -0.1046(5) 0.0438(3) 0.0398 1.0000 Uani
C34 0.1756(3) 0.0018(5) -0.0990(2) 0.0398 1.0000 Uani
C35 0.3297(2) -0.0905(5) -0.0726(3) 0.0436 1.0000 Uani
H11 0.4237(2) 0.1544(4) -0.0190(2) 0.0427 1.0000 Uiso
H21 0.5014(2) 0.0411(5) 0.0738(3) 0.0506 1.0000 Uiso
H22 0.4399(2) 0.0491(5) 0.1338(3) 0.0506 1.0000 Uiso
H23 0.4291(2) -0.0460(5) 0.0587(3) 0.0506 1.0000 Uiso
H31 0.5002(2) 0.2914(5) 0.0594(3) 0.0569 1.0000 Uiso
H32 0.4407(2) 0.3006(5) 0.1217(3) 0.0569 1.0000 Uiso
H33 0.4265(2) 0.3713(5) 0.0391(3) 0.0569 1.0000 Uiso
H51 0.2717(2) 0.3937(4) -0.0683(2) 0.0466 1.0000 Uiso
H52 0.3511(2) 0.4056(4) -0.0295(2) 0.0466 1.0000 Uiso
H53 0.3330(2) 0.2906(4) -0.0940(2) 0.0466 1.0000 Uiso
H61 0.1743(2) 0.3319(4) -0.0513(2) 0.0393 1.0000 Uiso
H71 0.0613(2) 0.3143(5) -0.0022(3) 0.0499 1.0000 Uiso
H72 0.0956(2) 0.2326(5) 0.0710(3) 0.0499 1.0000 Uiso
H73 0.0950(2) 0.1631(5) -0.0125(3) 0.0499 1.0000 Uiso
H81 0.1380(2) 0.5119(5) 0.0280(2) 0.0481 1.0000 Uiso
H82 0.2231(2) 0.4934(5) 0.0368(2) 0.0481 1.0000 Uiso
H83 0.1740(2) 0.4329(5) 0.1013(2) 0.0481 1.0000 Uiso
H121 -0.0184(2) 0.2491(6) 0.3034(3) 0.0601 1.0000 Uiso
H131 -0.0482(3) 0.0575(6) 0.3769(3) 0.0652 1.0000 Uiso
H141 0.0366(3) -0.1165(5) 0.4030(3) 0.0599 1.0000 Uiso
H161 0.0619(3) 0.3777(5) 0.2382(3) 0.0573 1.0000 Uiso
H162 0.1428(3) 0.3662(5) 0.2728(3) 0.0573 1.0000 Uiso
H163 0.1190(3) 0.2885(5) 0.1942(3) 0.0573 1.0000 Uiso
H171 0.1500(3) -0.2052(5) 0.3972(3) 0.0595 1.0000 Uiso
H172 0.2114(3) -0.0896(5) 0.3974(3) 0.0595 1.0000 Uiso
H173 0.1882(3) -0.1705(5) 0.3196(3) 0.0595 1.0000 Uiso
H201 0.4817(2) 0.0236(5) 0.3449(2) 0.0558 1.0000 Uiso
H211 0.5094(2) 0.2603(6) 0.3505(3) 0.0579 1.0000 Uiso
H221 0.4319(2) 0.4203(5) 0.2895(3) 0.0520 1.0000 Uiso
H241 0.4082(3) -0.1542(5) 0.3084(3) 0.0583 1.0000 Uiso
H242 0.3248(3) -0.1163(5) 0.3009(3) 0.0583 1.0000 Uiso
H243 0.3680(3) -0.1387(5) 0.2252(3) 0.0583 1.0000 Uiso
H251 0.3312(3) 0.4766(5) 0.2159(3) 0.0556 1.0000 Uiso
H252 0.2650(3) 0.3747(5) 0.2268(3) 0.0556 1.0000 Uiso
H253 0.3085(3) 0.3656(5) 0.1505(3) 0.0556 1.0000 Uiso
H311 0.3848(2) -0.2452(5) 0.0495(3) 0.0550 1.0000 Uiso
H312 0.3573(2) -0.2413(5) 0.1348(3) 0.0550 1.0000 Uiso
H313 0.3320(2) -0.3636(5) 0.0772(3) 0.0550 1.0000 Uiso
H321 0.1450(3) -0.2339(5) 0.1645(2) 0.0534 1.0000 Uiso
H322 0.2250(3) -0.2102(5) 0.1998(2) 0.0534 1.0000 Uiso
H323 0.2049(3) -0.3498(5) 0.1535(2) 0.0534 1.0000 Uiso
H331 0.0650(2) -0.0510(5) 0.0017(3) 0.0500 1.0000 Uiso
H332 0.0686(2) -0.1988(5) 0.0438(3) 0.0500 1.0000 Uiso
H333 0.0802(2) -0.0593(5) 0.0929(3) 0.0500 1.0000 Uiso
H341 0.2155(3) 0.0238(5) -0.1311(2) 0.0514 1.0000 Uiso
H342 0.1423(3) -0.0614(5) -0.1270(2) 0.0514 1.0000 Uiso
H343 0.1505(3) 0.0875(5) -0.0866(2) 0.0514 1.0000 Uiso
H351 0.3101(2) -0.0312(5) -0.1145(3) 0.0569 1.0000 Uiso
H352 0.3729(2) -0.0475(5) -0.0488(3) 0.0569 1.0000 Uiso
H353 0.3416(2) -0.1817(5) -0.0932(3) 0.0569 1.0000 Uiso

loop_
_atom_site_aniso_label
_atom_site_aniso_U_11
_atom_site_aniso_U_22
_atom_site_aniso_U_33
_atom_site_aniso_U_23
_atom_site_aniso_U_13
_atom_site_aniso_U_12
Ti1 0.0241(4) 0.0258(4) 0.0229(4) -0.0011(3) 0.0006(3) -0.0001(3)
N1 0.0285(18) 0.0288(17) 0.0289(17) -0.0003(15) 0.0040(15) -0.0001(15)
N2 0.0262(18) 0.0286(18) 0.0245(17) 0.0000(14) -0.0035(14) 0.0005(14)
N3 0.0256(18) 0.0314(18) 0.0240(17) -0.0014(14) -0.0036(14) -0.0020(14)
N4 0.0252(17) 0.0338(18) 0.0259(18) 0.0013(15) -0.0009(14) -0.0018(15)
O1 0.0268(14) 0.0337(15) 0.0237(14) -0.0028(12) 0.0015(11) -0.0015(12)
C1 0.031(2) 0.036(2) 0.033(2) 0.0018(18) 0.0087(18) -0.0032(19)
C2 0.027(2) 0.051(3) 0.042(2) 0.004(2) 0.0042(19) 0.004(2)
C3 0.033(2) 0.047(3) 0.046(3) -0.002(2) 0.003(2) -0.011(2)
C4 0.028(2) 0.027(2) 0.026(2) -0.0053(17) 0.0063(17) 0.0017(17)
C5 0.037(2) 0.034(2) 0.036(2) 0.0031(19) 0.002(2) 0.0031(19)
C6 0.031(2) 0.032(2) 0.028(2) 0.0038(17) -0.0016(18) 0.0056(18)
C7 0.033(2) 0.042(3) 0.044(3) -0.001(2) 0.000(2) 0.010(2)
C8 0.037(2) 0.037(2) 0.035(2) 0.001(2) 0.0005(19) 0.008(2)
C9 0.029(2) 0.0176(18) 0.022(2) -0.0012(15) -0.0022(16) -0.0031(15)
C10 0.031(2) 0.035(2) 0.024(2) -0.0076(17) 0.0003(17) -0.0056(18)
C11 0.033(2) 0.042(3) 0.025(2) -0.0082(18) 0.0028(18) -0.000(2)
C12 0.027(2) 0.069(3) 0.042(3) -0.016(3) 0.004(2) 0.008(2)
C13 0.035(3) 0.078(4) 0.050(3) -0.022(3) 0.013(2) -0.013(3)
C14 0.052(3) 0.050(3) 0.040(3) -0.014(2) 0.017(2) -0.021(3)
C15 0.046(3) 0.036(3) 0.030(2) -0.0093(19) 0.0060(19) -0.008(2)
C16 0.051(3) 0.045(3) 0.035(2) 0.003(2) -0.005(2) 0.012(2)
C17 0.070(4) 0.032(3) 0.042(3) 0.004(2) 0.012(3) -0.001(2)
C18 0.023(2) 0.038(2) 0.0196(19) -0.0007(16) 0.0017(16) -0.0021(17)
C19 0.026(2) 0.045(2) 0.0228(19) -0.0011(19) 0.0014(16) 0.0048(19)
C20 0.032(2) 0.065(3) 0.030(2) 0.005(2) -0.0026(19) 0.005(2)
C21 0.029(2) 0.073(4) 0.034(2) -0.005(2) -0.002(2) -0.011(2)
C22 0.039(3) 0.047(3) 0.040(2) -0.005(2) 0.005(2) -0.012(2)
C23 0.031(2) 0.040(2) 0.025(2) -0.0019(18) 0.0051(18) -0.0052(19)
C24 0.047(3) 0.041(3) 0.047(3) 0.004(2) -0.001(2) 0.011(2)
C25 0.053(3) 0.033(2) 0.040(3) -0.002(2) -0.002(2) -0.007(2)
C26 0.027(2) 0.029(2) 0.036(2) -0.0062(18) -0.0044(19) -0.0003(17)
C27 0.039(2) 0.022(2) 0.033(2) -0.0015(17) 0.0010(19) -0.0020(18)
C28 0.031(2) 0.027(2) 0.030(2) -0.0065(17) -0.0008(18) -0.0078(18)
C29 0.034(2) 0.030(2) 0.028(2) -0.0086(18) 0.0000(17) -0.0018(18)
C30 0.033(2) 0.030(2) 0.033(2) -0.0072(18) 0.0025(18) -0.0050(18)
C31 0.035(2) 0.037(3) 0.053(3) 0.000(2) -0.003(2) 0.004(2)
C32 0.051(3) 0.034(2) 0.036(2) 0.001(2) 0.002(2) -0.005(2)
C33 0.031(2) 0.044(3) 0.044(3) -0.004(2) -0.003(2) -0.010(2)
C34 0.048(3) 0.042(2) 0.029(2) -0.0056(19) -0.004(2) 0.002(2)
C35 0.047(3) 0.050(3) 0.035(2) -0.014(2) 0.012(2) -0.001(2)

loop_
_atom_type_symbol
_atom_type_scat_dispersion_real
_atom_type_scat_dispersion_imag
_atom_type_scat_Cromer_Mann_a1
_atom_type_scat_Cromer_Mann_b1
_atom_type_scat_Cromer_Mann_a2
_atom_type_scat_Cromer_Mann_b2
_atom_type_scat_Cromer_Mann_a3
_atom_type_scat_Cromer_Mann_b3
_atom_type_scat_Cromer_Mann_a4
_atom_type_scat_Cromer_Mann_b4
_atom_type_scat_Cromer_Mann_c
_atom_type_scat_source
'C   ' 0.0020 0.0020 2.3100 20.8439 1.0200 10.2075 1.5886 0.5687 0.8650 51.6512 0.2156 International_Tables_Vol_IV_Table_2.2B
'H   ' 0.0000 0.0000 0.4930 10.5109 0.3229 26.1257 0.1402 3.1424 0.0408 57.7997 0.0030 International_Tables_Vol_IV_Table_2.2B
'N   ' 0.0040 0.0030 12.2126 0.0057 3.1322 9.8933 2.0125 28.9975 1.1663 0.5826 -11.5290 International_Tables_Vol_IV_Table_2.2B
'O   ' 0.0080 0.0060 3.0485 13.2771 2.2868 5.7011 1.5463 0.3239 0.8670 32.9089 0.2508 International_Tables_Vol_IV_Table_2.2B
'Ti  ' 0.2480 0.4460 9.7595 7.8508 7.3558 0.5000 1.6991 35.6338 1.9021 116.1050 1.2807 International_Tables_Vol_IV_Table_2.2B

loop_
_geom_angle_atom_site_label_1
_geom_angle_atom_site_label_2
_geom_angle_atom_site_label_3
_geom_angle
_geom_angle_publ_flag
N1 Ti1 N2 63.83(13) yes
N1 Ti1 N3 88.16(13) yes
N2 Ti1 N3 109.18(13) yes
N1 Ti1 O1 143.45(12) yes
N2 Ti1 O1 98.48(13) yes
N3 Ti1 O1 66.84(12) yes
N1 Ti1 C4 31.78(13) yes
N2 Ti1 C4 32.42(13) yes
N3 Ti1 C4 103.39(13) yes
O1 Ti1 C4 126.70(12) yes
N1 Ti1 C9 118.14(12) yes
N2 Ti1 C9 106.71(13) yes
N3 Ti1 C9 34.01(13) yes
O1 Ti1 C9 32.83(11) yes
C4 Ti1 C9 120.23(12) yes
N1 Ti1 C26 99.93(13) yes
N2 Ti1 C26 135.62(14) yes
N3 Ti1 C26 111.27(14) yes
O1 Ti1 C26 113.55(13) yes
C4 Ti1 C26 118.35(14) yes
N1 Ti1 C27 134.20(14) yes
N2 Ti1 C27 138.34(14) yes
N3 Ti1 C27 108.59(14) yes
O1 Ti1 C27 80.81(13) yes
C4 Ti1 C27 144.60(14) yes
N1 Ti1 C28 135.16(13) yes
N2 Ti1 C28 104.30(13) yes
N3 Ti1 C28 134.31(14) yes
O1 Ti1 C28 78.38(12) yes
C4 Ti1 C28 121.29(13) yes
N1 Ti1 C29 101.52(13) yes
N2 Ti1 C29 85.10(13) yes
N3 Ti1 C29 165.35(14) yes
O1 Ti1 C29 108.82(13) yes
C4 Ti1 C29 90.40(13) yes
N1 Ti1 C30 82.36(13) yes
N2 Ti1 C30 101.63(14) yes
N3 Ti1 C30 139.49(14) yes
O1 Ti1 C30 133.96(13) yes
C4 Ti1 C30 88.72(13) yes
C9 Ti1 C26 116.95(13) yes
C9 Ti1 C27 95.00(13) yes
C26 Ti1 C27 34.38(14) yes
C9 Ti1 C28 106.70(13) yes
C26 Ti1 C28 56.79(14) yes
C27 Ti1 C28 34.36(14) yes
C9 Ti1 C29 139.97(13) yes
C26 Ti1 C29 56.56(14) yes
C27 Ti1 C29 56.82(14) yes
C28 Ti1 C29 33.96(14) yes
C9 Ti1 C30 150.29(13) yes
C26 Ti1 C30 34.02(14) yes
C27 Ti1 C30 56.95(14) yes
C28 Ti1 C30 56.69(14) yes
C29 Ti1 C30 34.12(14) yes
Ti1 N1 C1 147.8(3) yes
Ti1 N1 C4 89.8(2) yes
C1 N1 C4 121.8(3) yes
Ti1 N2 C4 94.3(2) yes
Ti1 N2 C6 143.5(3) yes
C4 N2 C6 122.1(3) yes
Ti1 N3 C9 92.2(2) yes
Ti1 N3 C18 147.0(3) yes
C9 N3 C18 120.2(3) yes
C9 N4 C10 119.0(3) yes
Ti1 O1 C9 94.1(2) yes
N1 C1 C2 108.8(3) yes
N1 C1 C3 111.6(3) yes
C2 C1 C3 108.2(4) yes
N1 C1 H11 109.1(2) no
C2 C1 H11 111.4(2) no
C3 C1 H11 107.8(2) no
C1 C2 H21 110.3(2) no
C1 C2 H22 109.3(2) no
H21 C2 H22 109.476 no
C1 C2 H23 108.8(2) no
H21 C2 H23 109.476 no
H22 C2 H23 109.476 no
C1 C3 H31 109.7(2) no
C1 C3 H32 109.5(2) no
H31 C3 H32 109.476 no
C1 C3 H33 109.2(2) no
H31 C3 H33 109.476 no
H32 C3 H33 109.476 no
N1 C4 N2 110.9(3) yes
Ti1 C4 C5 168.4(3) yes
N1 C4 C5 125.8(4) yes
N2 C4 C5 123.3(4) yes
C4 C5 H51 109.2(2) no
C4 C5 H52 110.0(2) no
H51 C5 H52 109.476 no
C4 C5 H53 109.2(2) no
H51 C5 H53 109.476 no
H52 C5 H53 109.476 no
N2 C6 C7 110.9(3) yes
N2 C6 C8 109.9(3) yes
C7 C6 C8 109.8(4) yes
N2 C6 H61 108.0(2) no
C7 C6 H61 108.6(2) no
C8 C6 H61 109.6(2) no
C6 C7 H71 109.4(2) no
C6 C7 H72 109.2(2) no
H71 C7 H72 109.476 no
C6 C7 H73 109.8(2) no
H71 C7 H73 109.476 no
H72 C7 H73 109.476 no
C6 C8 H81 109.5(2) no
C6 C8 H82 109.6(2) no
H81 C8 H82 109.476 no
C6 C8 H83 109.3(2) no
H81 C8 H83 109.476 no
H82 C8 H83 109.476 no
N3 C9 N4 126.4(3) yes
Ti1 C9 O1 53.11(17) yes
N3 C9 O1 106.9(3) yes
N4 C9 O1 126.7(4) yes
N4 C10 C11 121.4(4) yes
N4 C10 C15 117.6(4) yes
C11 C10 C15 120.7(4) yes
C10 C11 C12 118.6(4) yes
C10 C11 C16 121.0(4) yes
C12 C11 C16 120.4(4) yes
C11 C12 C13 121.3(5) yes
C11 C12 H121 118.9(3) no
C13 C12 H121 119.7(3) no
C12 C13 C14 119.2(4) yes
C12 C13 H131 120.2(3) no
C14 C13 H131 120.6(3) no
C13 C14 C15 121.4(5) yes
C13 C14 H141 119.2(3) no
C15 C14 H141 119.4(3) no
C10 C15 C14 118.8(4) yes
C10 C15 C17 120.2(4) yes
C14 C15 C17 121.0(4) yes
C11 C16 H161 109.8(2) no
C11 C16 H162 108.6(2) no
H161 C16 H162 109.476 no
C11 C16 H163 110.0(2) no
H161 C16 H163 109.476 no
H162 C16 H163 109.476 no
C15 C17 H171 109.6(3) no
C15 C17 H172 109.1(3) no
H171 C17 H172 109.476 no
C15 C17 H173 109.7(2) no
H171 C17 H173 109.476 no
H172 C17 H173 109.476 no
N3 C18 C19 119.8(4) yes
N3 C18 C23 119.3(4) yes
C19 C18 C23 120.9(4) yes
C18 C19 C20 118.6(4) yes
C18 C19 C24 121.2(4) yes
C20 C19 C24 120.2(4) yes
C19 C20 C21 121.0(4) yes
C19 C20 H201 119.2(3) no
C21 C20 H201 119.8(3) no
C20 C21 C22 119.5(4) yes
C20 C21 H211 120.2(3) no
C22 C21 H211 120.3(3) no
C21 C22 C23 121.8(4) yes
C21 C22 H221 119.6(3) no
C23 C22 H221 118.6(3) no
C18 C23 C22 118.2(4) yes
C18 C23 C25 121.1(4) yes
C22 C23 C25 120.7(4) yes
C19 C24 H241 109.1(2) no
C19 C24 H242 109.9(2) no
H241 C24 H242 109.476 no
C19 C24 H243 109.4(2) no
H241 C24 H243 109.476 no
H242 C24 H243 109.476 no
C23 C25 H251 109.7(2) no
C23 C25 H252 109.0(2) no
H251 C25 H252 109.476 no
C23 C25 H253 109.7(2) no
H251 C25 H253 109.476 no
H252 C25 H253 109.476 no
Ti1 C26 C27 71.2(2) yes
Ti1 C26 C30 73.6(2) yes
C27 C26 C30 107.9(4) yes
Ti1 C26 C31 128.6(3) yes
C27 C26 C31 125.5(4) yes
C30 C26 C31 125.8(4) yes
Ti1 C27 C26 74.4(2) yes
Ti1 C27 C28 74.9(2) yes
C26 C27 C28 108.6(4) yes
Ti1 C27 C32 119.2(3) yes
C26 C27 C32 126.8(4) yes
C28 C27 C32 124.5(4) yes
Ti1 C28 C27 70.8(2) yes
Ti1 C28 C29 73.8(2) yes
C27 C28 C29 107.7(4) yes
Ti1 C28 C33 123.7(3) yes
C27 C28 C33 124.4(4) yes
C29 C28 C33 127.8(4) yes
Ti1 C29 C28 72.2(2) yes
Ti1 C29 C30 72.3(2) yes
C28 C29 C30 107.8(4) yes
Ti1 C29 C34 126.8(3) yes
C28 C29 C34 128.7(4) yes
C30 C29 C34 123.2(4) yes
Ti1 C30 C26 72.4(2) yes
Ti1 C30 C29 73.6(2) yes
C26 C30 C29 107.9(4) yes
Ti1 C30 C35 127.7(3) yes
C26 C30 C35 127.6(4) yes
C29 C30 C35 123.7(4) yes
C26 C31 H311 109.7(2) no
C26 C31 H312 109.6(2) no
H311 C31 H312 109.476 no
C26 C31 H313 109.2(2) no
H311 C31 H313 109.476 no
H312 C31 H313 109.476 no
C27 C32 H321 109.3(3) no
C27 C32 H322 109.4(2) no
H321 C32 H322 109.476 no
C27 C32 H323 109.7(2) no
H321 C32 H323 109.476 no
H322 C32 H323 109.476 no
C28 C33 H331 110.2(2) no
C28 C33 H332 108.7(2) no
H331 C33 H332 109.476 no
C28 C33 H333 109.5(2) no
H331 C33 H333 109.476 no
H332 C33 H333 109.476 no
C29 C34 H341 109.3(3) no
C29 C34 H342 109.5(2) no
H341 C34 H342 109.476 no
C29 C34 H343 109.6(2) no
H341 C34 H343 109.476 no
H342 C34 H343 109.476 no
C30 C35 H351 108.8(3) no
C30 C35 H352 109.8(2) no
H351 C35 H352 109.476 no
C30 C35 H353 109.8(2) no
H351 C35 H353 109.476 no
H352 C35 H353 109.476 no

loop_
_geom_bond_atom_site_label_1
_geom_bond_atom_site_label_2
_geom_bond_distance
_geom_bond_publ_flag
Ti1 N1 2.149(3) yes
Ti1 N2 2.027(3) yes
Ti1 N3 1.995(3) yes
Ti1 O1 1.981(3) yes
Ti1 C26 2.414(4) yes
Ti1 C27 2.373(4) yes
Ti1 C28 2.426(4) yes
Ti1 C29 2.447(4) yes
Ti1 C30 2.430(4) yes
N1 C1 1.476(5) yes
N1 C4 1.328(5) yes
N2 C4 1.356(5) yes
N2 C6 1.481(5) yes
N3 C9 1.383(5) yes
N3 C18 1.435(5) yes
N4 C9 1.283(5) yes
N4 C10 1.431(5) yes
O1 C9 1.343(4) yes
C1 C2 1.525(6) yes
C1 C3 1.537(6) yes
C1 H11 1.000 no
C2 H21 1.000 no
C2 H22 1.000 no
C2 H23 1.000 no
C3 H31 1.000 no
C3 H32 1.000 no
C3 H33 1.000 no
C4 C5 1.501(6) yes
C5 H51 1.000 no
C5 H52 1.000 no
C5 H53 1.000 no
C6 C7 1.527(6) yes
C6 C8 1.520(6) yes
C6 H61 1.000 no
C7 H71 1.000 no
C7 H72 1.000 no
C7 H73 1.000 no
C8 H81 1.000 no
C8 H82 1.000 no
C8 H83 1.000 no
C10 C11 1.395(6) yes
C10 C15 1.404(6) yes
C11 C12 1.406(6) yes
C11 C16 1.512(6) yes
C12 C13 1.380(8) yes
C12 H121 1.000 no
C13 C14 1.384(8) yes
C13 H131 1.000 no
C14 C15 1.392(6) yes
C14 H141 1.000 no
C15 C17 1.495(7) yes
C16 H161 1.000 no
C16 H162 1.000 no
C16 H163 1.000 no
C17 H171 1.000 no
C17 H172 1.000 no
C17 H173 1.000 no
C18 C19 1.402(6) yes
C18 C23 1.404(6) yes
C19 C20 1.398(6) yes
C19 C24 1.497(7) yes
C20 C21 1.386(7) yes
C20 H201 1.000 no
C21 C22 1.378(7) yes
C21 H211 1.000 no
C22 C23 1.392(6) yes
C22 H221 1.000 no
C23 C25 1.505(6) yes
C24 H241 1.000 no
C24 H242 1.000 no
C24 H243 1.000 no
C25 H251 1.000 no
C25 H252 1.000 no
C25 H253 1.000 no
C26 C27 1.415(6) yes
C26 C30 1.417(6) yes
C26 C31 1.516(6) yes
C27 C28 1.418(6) yes
C27 C32 1.510(6) yes
C28 C29 1.423(6) yes
C28 C33 1.507(6) yes
C29 C30 1.431(6) yes
C29 C34 1.500(6) yes
C30 C35 1.505(6) yes
C31 H311 1.000 no
C31 H312 1.000 no
C31 H313 1.000 no
C32 H321 1.000 no
C32 H322 1.000 no
C32 H323 1.000 no
C33 H331 1.000 no
C33 H332 1.000 no
C33 H333 1.000 no
C34 H341 1.000 no
C34 H342 1.000 no
C34 H343 1.000 no
C35 H351 1.000 no
C35 H352 1.000 no
C35 H353 1.000 no
